data_7041598
loop_
_publ_author_name
'Li, Xi-Rui'
'Yang, Xiang-Yuan'
'Li, Yongxin'
'Pullarkat, Sumod A.'
'Leung, Pak-Hing'

_publ_section_title
;
 Efficient access to a designed phosphapalladacycle catalyst via
 enantioselective catalytic asymmetric hydrophosphination.
;
_journal_issue 4
_journal_name_full 'Dalton transactions (Cambridge, England : 2003)'
_journal_page_first 1311
_journal_page_last 1316
_journal_paper_doi 10.1039/c6dt04447f
_journal_volume 46
_journal_year 2017
_chemical_absolute_configuration ad
_chemical_formula_sum 'C28 H30 Cl O11 P Pd'
_chemical_formula_weight 715.34
_space_group_crystal_system orthorhombic
_space_group_IT_number 19
_space_group_name_Hall 'P 2ac 2ab'
_space_group_name_H-M_alt 'P 21 21 21'
_symmetry_space_group_name_Hall 'P 2ac 2ab'
_symmetry_space_group_name_H-M 'P 21 21 21'
_atom_sites_solution_hydrogens mixed
_audit_update_record
;
2016-09-19 deposited with the CCDC.
2016-12-27 downloaded from the CCDC.
;
_cell_angle_alpha 90
_cell_angle_beta 90
_cell_angle_gamma 90
_cell_formula_units_Z 4
_cell_length_a 10.62424(9)
_cell_length_b 10.81406(10)
_cell_length_c 25.3404(2)
_cell_measurement_reflns_used 9936
_cell_measurement_temperature 103.(2)
_cell_measurement_theta_max 67.2723
_cell_measurement_theta_min 3.4883
_cell_volume 2911.39(4)
_computing_cell_refinement 'SAINT V8.37A (Bruker AXS Inc., 2015)'
_computing_data_collection 'APEX3 (Bruker AXS Inc., 2015)'
_computing_data_reduction 'SAINT V8.37A (Bruker AXS Inc., 2015)'
_computing_molecular_graphics 'XP (Bruker AXS Inc., 2015)'
_computing_publication_material 'APEX3 (Bruker AXS Inc., 2015)'
_computing_structure_refinement 'SHELXL-2014/7 (Sheldrick, 2014)'
_computing_structure_solution 'XT, VERSION 2014/5'
_diffrn_ambient_temperature 103.(2)
_diffrn_detector_area_resol_mean 8.3333
_diffrn_measured_fraction_theta_full 0.990
_diffrn_measured_fraction_theta_max 0.990
_diffrn_measurement_device_type 'CCD area detector'
_diffrn_measurement_method 'phi and omega scans'
_diffrn_radiation_monochromator 'Multilayer Mirror'
_diffrn_radiation_type CuK\a
_diffrn_radiation_wavelength 1.54178
_diffrn_reflns_av_R_equivalents 0.0321
_diffrn_reflns_av_unetI/netI 0.0504
_diffrn_reflns_limit_h_max 12
_diffrn_reflns_limit_h_min -12
_diffrn_reflns_limit_k_max 11
_diffrn_reflns_limit_k_min -12
_diffrn_reflns_limit_l_max 30
_diffrn_reflns_limit_l_min -29
_diffrn_reflns_number 14284
_diffrn_reflns_theta_full 67.38
_diffrn_reflns_theta_max 67.38
_diffrn_reflns_theta_min 3.49
_diffrn_source 'Incoatec Microfocus Source'
_diffrn_source_type 'Bruker Kappa Duo APEX2'
_exptl_absorpt_coefficient_mu 7.035
_exptl_absorpt_correction_T_max 0.60
_exptl_absorpt_correction_T_min 0.42
_exptl_absorpt_correction_type multi-scan
_exptl_absorpt_process_details
;
SADABS-2014/5 - Bruker AXS area detector scaling and absorption correction
;
_exptl_crystal_colour colourless
_exptl_crystal_density_diffrn 1.632
_exptl_crystal_density_method 'not measured'
_exptl_crystal_description block
_exptl_crystal_F_000 1456
_exptl_crystal_size_max 0.200
_exptl_crystal_size_mid 0.100
_exptl_crystal_size_min 0.080
_refine_diff_density_max 0.435
_refine_diff_density_min -1.178
_refine_ls_abs_structure_details
;

Flack x determined using 1968 quotients [(I+)-(I-)]/[(I+)+(I-)]
(Parsons, Flack and Wagner, Acta Cryst. B69 (2013) 249-259).
;
_refine_ls_abs_structure_Flack 0.011(4)
_refine_ls_extinction_method none
_refine_ls_goodness_of_fit_ref 1.023
_refine_ls_hydrogen_treatment constr
_refine_ls_matrix_type full
_refine_ls_number_parameters 562
_refine_ls_number_reflns 5015
_refine_ls_number_restraints 953
_refine_ls_restrained_S_all 0.979
_refine_ls_R_factor_all 0.0314
_refine_ls_R_factor_gt 0.0308
_refine_ls_shift/su_max 0.001
_refine_ls_shift/su_mean 0.000
_refine_ls_structure_factor_coef Fsqd
_refine_ls_weighting_details 'w=1/[\s^2^(Fo^2^)+(0.0564P)^2^] where P=(Fo^2^+2Fc^2^)/3'
_refine_ls_weighting_scheme calc
_refine_ls_wR_factor_gt 0.0822
_refine_ls_wR_factor_ref 0.0826
_reflns_number_gt 4886
_reflns_number_total 5015
_reflns_threshold_expression 'I > 2\s(I)'
_cod_data_source_file c6dt04447f2.cif
_cod_data_source_block leung942s
_cod_depositor_comments
;
The following automatic conversions were performed:

'_exptl_absorpt_correction_type' value 'Multi-Scan' changed to
'multi-scan' according to
/usr/data/users/saulius/crontab/automatic-downloads/rss-feeds/RSC/lib/dictionaries/cif_core.dic
dictionary named 'cif_core.dic' version 2.4.2 from 2011-04-26.

Automatic conversion script
Id: cif_fix_values 4268 2015-11-12 08:31:59Z antanas 

 Adding full bibliography for 7041595--7041598.cif.
;
_cod_database_code 7041598

loop_
_space_group_symop_operation_xyz
'x, y, z'
'-x+1/2, -y, z+1/2'
'-x, y+1/2, -z+1/2'
'x+1/2, -y+1/2, -z'

loop_
_atom_site_type_symbol
_atom_site_label
_atom_site_fract_x
_atom_site_fract_y
_atom_site_fract_z
_atom_site_U_iso_or_equiv
_atom_site_adp_type
_atom_site_calc_flag
_atom_site_refinement_flags_adp
_atom_site_refinement_flags_occupancy
_atom_site_refinement_flags_posn
_atom_site_occupancy
_atom_site_disorder_assembly
_atom_site_disorder_group
Pd Pd1 0.97856(3) 0.47057(3) 0.81995(2) 0.01451(12) Uani d . . . 1.0 . .
C C1 0.9514(5) 0.3285(5) 0.86898(19) 0.0189(11) Uani d . . . 1.0 . .
C C2 1.0502(5) 0.2414(6) 0.8744(2) 0.0223(12) Uani d . . . 1.0 . .
H H2 1.1242 0.2495 0.8536 0.027 Uiso calc U . R 1.0 . .
C C3 1.0398(6) 0.1462(6) 0.9093(2) 0.0286(13) Uani d . . . 1.0 . .
H H3 1.1055 0.0869 0.9116 0.034 Uiso calc U . R 1.0 . .
C C4 0.9324(6) 0.1338(6) 0.9424(2) 0.0267(13) Uani d . . . 1.0 . .
C C5 0.9232(7) 0.0348(7) 0.9796(2) 0.0379(15) Uani d . . . 1.0 . .
H H5 0.9884 -0.0251 0.982 0.045 Uiso calc U . R 1.0 . .
C C6 0.8190(8) 0.0266(8) 1.0120(2) 0.0449(17) Uani d . . . 1.0 . .
H H6 0.8135 -0.0389 1.0369 0.054 Uiso calc U . R 1.0 . .
C C7 0.7217(9) 0.1131(7) 1.0089(3) 0.047(2) Uani d . . . 1.0 . .
H H7 0.6507 0.1059 1.0314 0.057 Uiso calc U . R 1.0 . .
C C8 0.7284(8) 0.2088(7) 0.9730(2) 0.0391(17) Uani d . . . 1.0 . .
H H8 0.6621 0.2677 0.9716 0.047 Uiso calc U . R 1.0 . .
C C9 0.8328(6) 0.2213(6) 0.9382(2) 0.0271(13) Uani d . . . 1.0 . .
C C10 0.8447(5) 0.3192(5) 0.90012(18) 0.0200(11) Uani d . . . 1.0 . .
C C11 0.7439(5) 0.4158(5) 0.89399(17) 0.0169(10) Uani d . . . 1.0 . .
H H11 0.7049 0.4326 0.9292 0.02 Uiso calc U . R 1.0 . .
C C12 0.6392(5) 0.3875(5) 0.85354(19) 0.0186(10) Uani d U . D 1.0 . .
H H12 0.6763 0.3968 0.8175 0.022 Uiso calc U P R 0.45(4) A 1
H H12A 0.6741 0.3883 0.8169 0.022 Uiso calc U P R 0.55(4) A 2
C C13 0.5328(4) 0.4810(5) 0.8586(2) 0.0212(10) Uani d . . . 1.0 . .
C C14 0.3522(5) 0.5598(7) 0.8163(3) 0.0467(18) Uani d . . . 1.0 . .
H H14A 0.2887 0.5317 0.8417 0.07 Uiso calc U . R 1.0 . .
H H14B 0.315 0.5627 0.7809 0.07 Uiso calc U . R 1.0 . .
H H14C 0.3814 0.6425 0.8262 0.07 Uiso calc U . R 1.0 . .
C C15 0.580(2) 0.2583(17) 0.8569(12) 0.019(4) Uani d U P D 0.45(4) A 1
C C16 0.4159(17) 0.1430(15) 0.8972(11) 0.027(4) Uani d U P D 0.45(4) A 1
H H16A 0.4009 0.0986 0.8641 0.04 Uiso calc U P R 0.45(4) A 1
H H16B 0.3356 0.1569 0.9153 0.04 Uiso calc U P R 0.45(4) A 1
H H16C 0.4714 0.0937 0.9199 0.04 Uiso calc U P R 0.45(4) A 1
O O3 0.622(4) 0.166(3) 0.8365(13) 0.020(5) Uani d U P D 0.45(4) A 1
O O4 0.4751(16) 0.2614(13) 0.8860(9) 0.019(3) Uani d U P D 0.45(4) A 1
C C15A 0.591(2) 0.2584(14) 0.8675(9) 0.021(4) Uani d U P D 0.55(4) A 2
C C16A 0.4452(19) 0.1459(14) 0.9193(9) 0.034(4) Uani d U P D 0.55(4) A 2
H H16D 0.4245 0.0973 0.8879 0.052 Uiso calc U P R 0.55(4) A 2
H H16E 0.3686 0.1604 0.9399 0.052 Uiso calc U P R 0.55(4) A 2
H H16F 0.5064 0.1006 0.9409 0.052 Uiso calc U P R 0.55(4) A 2
O O3A 0.631(3) 0.164(2) 0.8485(11) 0.021(5) Uani d U P D 0.55(4) A 2
O O4A 0.4989(16) 0.2639(12) 0.9034(7) 0.023(3) Uani d U P D 0.55(4) A 2
C C17 0.7486(9) 0.6714(12) 0.8444(6) 0.016(2) Uani d U P D 0.614(7) B 1
C C18 0.7163(13) 0.7832(14) 0.8684(5) 0.021(2) Uani d U P D 0.614(7) B 1
H H18 0.7513 0.8038 0.9018 0.025 Uiso calc U P R 0.614(7) B 1
C C19 0.6349(11) 0.8636(12) 0.8443(5) 0.024(2) Uani d U P D 0.614(7) B 1
H H19 0.6104 0.9377 0.8616 0.028 Uiso calc U P R 0.614(7) B 1
C C20 0.5879(11) 0.8362(12) 0.7940(5) 0.027(2) Uani d U P D 0.614(7) B 1
H H20 0.5296 0.8909 0.7777 0.032 Uiso calc U P R 0.614(7) B 1
C C21 0.6261(11) 0.7292(12) 0.7674(5) 0.025(2) Uani d U P D 0.614(7) B 1
H H21 0.5964 0.7131 0.7327 0.031 Uiso calc U P R 0.614(7) B 1
C C22 0.7080(12) 0.6462(12) 0.7921(6) 0.0185(19) Uani d U P D 0.614(7) B 1
H H22 0.736 0.5741 0.7742 0.022 Uiso calc U P R 0.614(7) B 1
C C23 0.8821(10) 0.6024(10) 0.9400(3) 0.0154(18) Uani d U P D 0.614(7) B 1
C C24 0.7905(8) 0.6184(9) 0.9790(3) 0.0174(16) Uani d U P D 0.614(7) B 1
H H24 0.7047 0.6012 0.9713 0.021 Uiso calc U P R 0.614(7) B 1
C C25 0.8244(8) 0.6594(9) 1.0288(3) 0.0212(18) Uani d U P D 0.614(7) B 1
H H25 0.7622 0.6714 1.0552 0.025 Uiso calc U P R 0.614(7) B 1
C C26 0.9504(10) 0.6827(12) 1.0396(4) 0.025(2) Uani d U P D 0.614(7) B 1
H H26 0.9739 0.711 1.0737 0.03 Uiso calc U P R 0.614(7) B 1
C C27 1.0409(8) 0.6656(11) 1.0021(3) 0.0242(18) Uani d U P D 0.614(7) B 1
H H27 1.1266 0.6809 1.0105 0.029 Uiso calc U P R 0.614(7) B 1
C C28 1.0084(8) 0.6256(9) 0.9515(3) 0.0210(16) Uani d U P D 0.614(7) B 1
H H28 1.0713 0.6145 0.9253 0.025 Uiso calc U P R 0.614(7) B 1
C C17A 0.7506(12) 0.6741(15) 0.8475(8) 0.018(3) Uani d U P DG 0.386(7) B 2
C C18A 0.7313(16) 0.7776(18) 0.8790(6) 0.019(3) Uani d U P DG 0.386(7) B 2
H H18A 0.7699 0.7827 0.9128 0.022 Uiso calc U P R 0.386(7) B 2
C C19A 0.6555(17) 0.8736(15) 0.8611(5) 0.021(3) Uani d U P DG 0.386(7) B 2
H H19A 0.6423 0.9444 0.8827 0.025 Uiso calc U P R 0.386(7) B 2
C C20A 0.5990(13) 0.8661(12) 0.8118(5) 0.020(3) Uani d U P DG 0.386(7) B 2
H H20A 0.5472 0.9318 0.7996 0.024 Uiso calc U P R 0.386(7) B 2
C C21A 0.6182(15) 0.7626(14) 0.7803(5) 0.019(3) Uani d U P DG 0.386(7) B 2
H H21A 0.5796 0.7575 0.7465 0.023 Uiso calc U P R 0.386(7) B 2
C C22A 0.6940(16) 0.6666(12) 0.7982(8) 0.018(3) Uani d U P DG 0.386(7) B 2
H H22A 0.7072 0.5958 0.7766 0.022 Uiso calc U P R 0.386(7) B 2
C C23A 0.9277(15) 0.6161(16) 0.9306(5) 0.015(2) Uani d U P D 0.386(7) B 2
C C24A 0.8772(14) 0.6079(16) 0.9803(5) 0.023(2) Uani d U P D 0.386(7) B 2
H H24A 0.8023 0.5619 0.9863 0.028 Uiso calc U P R 0.386(7) B 2
C C25A 0.9372(17) 0.6680(19) 1.0217(7) 0.026(2) Uani d U P D 0.386(7) B 2
H H25A 0.9017 0.665 1.0561 0.032 Uiso calc U P R 0.386(7) B 2
C C26A 1.0484(13) 0.7321(17) 1.0134(5) 0.024(2) Uani d U P D 0.386(7) B 2
H H26A 1.0882 0.7728 1.0422 0.029 Uiso calc U P R 0.386(7) B 2
C C27A 1.1014(13) 0.7377(16) 0.9644(5) 0.027(3) Uani d U P D 0.386(7) B 2
H H27A 1.1779 0.7815 0.9591 0.032 Uiso calc U P R 0.386(7) B 2
C C28A 1.0423(12) 0.6783(15) 0.9219(5) 0.023(2) Uani d U P D 0.386(7) B 2
H H28A 1.0791 0.68 0.8878 0.027 Uiso calc U P R 0.386(7) B 2
O O1 1.1053(3) 0.3719(4) 0.76749(14) 0.0225(8) Uani d . . . 1.0 . .
H H1O 1.0852 0.3029 0.7571 0.034 Uiso d U . R 1.0 . .
H H2O 1.1324 0.4078 0.7413 0.034 Uiso d U . R 1.0 . .
O O2 1.0139(4) 0.6407(4) 0.77429(16) 0.0279(9) Uani d . . . 1.0 . .
H H3O 1.053 0.6298 0.7466 0.042 Uiso d U . R 1.0 . .
H H4O 1.053 0.6947 0.7899 0.042 Uiso d U . R 1.0 . .
O O5 0.5186(3) 0.5504(4) 0.89534(13) 0.0226(8) Uani d . . . 1.0 . .
O O6 0.4577(3) 0.4747(4) 0.81642(17) 0.0332(9) Uani d . . . 1.0 . .
Cl Cl1 0.7950(7) 0.3895(7) 0.6841(3) 0.0178(11) Uani d U P D 0.653(10) C 1
O O7 0.8747(9) 0.4929(8) 0.6943(3) 0.049(2) Uani d U P D 0.653(10) C 1
O O8 0.7585(9) 0.3353(8) 0.7335(3) 0.030(2) Uani d U P D 0.653(10) C 1
O O9 0.6878(8) 0.4241(10) 0.6548(3) 0.053(2) Uani d U P D 0.653(10) C 1
O O10 0.8637(8) 0.2959(8) 0.6535(2) 0.046(2) Uani d U P D 0.653(10) C 1
Cl Cl1A 0.8090(13) 0.3960(16) 0.6785(6) 0.029(3) Uani d U P D 0.347(10) C 2
O O7A 0.7940(18) 0.5230(14) 0.6942(6) 0.048(3) Uani d U P D 0.347(10) C 2
O O8A 0.776(2) 0.306(2) 0.7164(9) 0.061(5) Uani d U P D 0.347(10) C 2
O O9A 0.7407(13) 0.3846(15) 0.6303(5) 0.042(3) Uani d U P D 0.347(10) C 2
O O10A 0.9426(12) 0.3805(18) 0.6677(6) 0.055(4) Uani d U P D 0.347(10) C 2
O O11 0.1453(3) 0.5563(4) 0.69291(15) 0.0297(10) Uani d . . . 1.0 . .
H H5O 0.2023 0.6054 0.6872 0.045 Uiso d U . R 1.0 . .
H H6O 0.1137 0.5412 0.6643 0.045 Uiso d U . R 1.0 . .
P P1 0.84198(11) 0.55029(12) 0.87431(4) 0.0136(3) Uani d . . D 1.0 . .

loop_
_atom_site_aniso_label
_atom_site_aniso_U_11
_atom_site_aniso_U_22
_atom_site_aniso_U_33
_atom_site_aniso_U_12
_atom_site_aniso_U_13
_atom_site_aniso_U_23
Pd1 0.01084(17) 0.0103(2) 0.02239(18) 0.00079(14) -0.00034(11) -0.00152(14)
C1 0.021(2) 0.015(3) 0.020(2) 0.001(2) -0.007(2) -0.002(2)
C2 0.021(3) 0.020(3) 0.027(2) 0.006(2) -0.008(2) -0.004(2)
C3 0.033(3) 0.021(3) 0.032(3) 0.013(3) -0.015(2) -0.003(2)
C4 0.041(3) 0.017(3) 0.022(2) 0.007(3) -0.008(2) 0.001(2)
C5 0.056(4) 0.025(4) 0.032(3) 0.012(4) -0.016(3) 0.005(3)
C6 0.078(5) 0.028(4) 0.028(3) 0.007(4) -0.001(3) 0.014(3)
C7 0.083(5) 0.026(4) 0.033(3) 0.014(4) 0.022(3) 0.015(3)
C8 0.065(4) 0.021(4) 0.032(3) 0.017(3) 0.019(3) 0.011(3)
C9 0.044(3) 0.018(3) 0.019(2) 0.005(3) 0.000(2) 0.002(2)
C10 0.032(3) 0.013(3) 0.015(2) 0.005(2) -0.0027(19) -0.0020(19)
C11 0.025(2) 0.011(3) 0.015(2) 0.005(2) 0.0074(18) 0.0007(19)
C12 0.019(2) 0.011(3) 0.027(2) 0.002(2) 0.0056(19) -0.0035(19)
C13 0.015(2) 0.013(3) 0.035(3) -0.004(2) 0.0058(19) -0.003(2)
C14 0.020(3) 0.045(5) 0.075(4) 0.013(3) -0.017(3) -0.023(4)
C15 0.014(5) 0.014(5) 0.030(9) 0.000(4) 0.001(6) -0.001(4)
C16 0.015(7) 0.014(6) 0.051(10) -0.003(5) 0.009(7) -0.001(7)
O3 0.017(5) 0.015(5) 0.028(11) 0.003(4) -0.002(7) -0.002(6)
O4 0.012(4) 0.013(4) 0.033(7) -0.002(3) 0.004(5) -0.003(5)
C15A 0.021(5) 0.014(4) 0.028(8) 0.000(3) 0.006(5) -0.003(4)
C16A 0.036(8) 0.023(6) 0.044(9) -0.008(5) 0.012(7) 0.003(6)
O3A 0.023(7) 0.010(4) 0.031(10) -0.002(4) 0.008(7) -0.004(5)
O4A 0.025(5) 0.016(4) 0.029(6) -0.001(3) 0.010(5) 0.000(4)
C17 0.013(4) 0.015(4) 0.021(4) 0.003(3) 0.006(3) 0.008(3)
C18 0.027(4) 0.016(4) 0.020(4) 0.005(3) 0.008(3) 0.009(3)
C19 0.027(4) 0.018(4) 0.027(6) 0.009(4) 0.007(4) 0.010(4)
C20 0.023(4) 0.024(5) 0.034(5) 0.009(4) 0.001(4) 0.011(4)
C21 0.022(4) 0.026(5) 0.028(5) 0.010(4) 0.002(4) 0.009(4)
C22 0.012(4) 0.024(4) 0.020(4) 0.007(3) 0.004(3) 0.007(3)
C23 0.015(4) 0.015(4) 0.016(3) -0.002(3) -0.003(3) -0.001(3)
C24 0.014(3) 0.021(4) 0.017(3) -0.003(3) 0.001(3) -0.005(3)
C25 0.024(3) 0.025(4) 0.015(3) -0.001(3) 0.000(3) -0.006(3)
C26 0.026(4) 0.030(5) 0.020(4) -0.003(3) -0.009(3) -0.005(4)
C27 0.020(3) 0.029(5) 0.024(3) -0.006(3) -0.006(3) -0.006(3)
C28 0.018(3) 0.023(4) 0.022(3) -0.005(3) 0.002(3) -0.003(3)
C17A 0.015(5) 0.017(5) 0.021(5) 0.004(5) 0.004(4) 0.005(4)
C18A 0.023(5) 0.015(5) 0.018(6) 0.007(4) 0.004(4) 0.009(4)
C19A 0.026(5) 0.017(5) 0.018(6) 0.008(4) 0.002(5) 0.007(5)
C20A 0.023(5) 0.015(5) 0.020(7) 0.007(4) 0.004(5) 0.002(5)
C21A 0.019(4) 0.019(6) 0.020(6) 0.011(5) 0.003(4) 0.004(5)
C22A 0.014(5) 0.018(5) 0.022(5) 0.008(4) 0.007(4) 0.003(4)
C23A 0.018(5) 0.013(5) 0.015(4) 0.000(4) 0.000(4) -0.006(4)
C24A 0.022(4) 0.025(5) 0.024(4) -0.005(4) 0.002(4) -0.005(4)
C25A 0.028(4) 0.028(5) 0.024(5) -0.003(4) -0.003(4) -0.006(4)
C26A 0.025(4) 0.024(6) 0.023(4) 0.001(4) -0.004(4) -0.004(4)
C27A 0.025(5) 0.028(6) 0.027(4) -0.009(5) -0.001(4) -0.004(4)
C28A 0.022(5) 0.024(6) 0.023(4) -0.007(4) 0.003(4) -0.005(4)
O1 0.0199(17) 0.014(2) 0.0332(18) -0.0001(15) 0.0098(15) -0.0033(15)
O2 0.0228(18) 0.015(2) 0.046(2) -0.0011(17) 0.0075(17) 0.0002(16)
O5 0.0204(16) 0.014(2) 0.0331(18) 0.0008(17) 0.0098(14) -0.0024(15)
O6 0.0219(17) 0.025(2) 0.053(2) 0.0059(17) -0.0096(17) -0.017(2)
Cl1 0.0213(16) 0.0173(19) 0.0148(15) 0.0010(12) 0.0020(11) -0.0020(12)
O7 0.061(5) 0.041(5) 0.045(4) -0.031(4) 0.002(4) -0.007(3)
O8 0.054(4) 0.024(4) 0.013(3) -0.002(3) 0.011(3) -0.004(3)
O9 0.039(4) 0.076(6) 0.045(4) 0.017(4) -0.013(3) 0.006(4)
O10 0.068(5) 0.043(5) 0.025(3) 0.025(4) 0.006(3) -0.004(3)
Cl1A 0.032(4) 0.025(4) 0.030(5) 0.004(3) -0.017(4) -0.005(3)
O7A 0.058(8) 0.036(6) 0.050(7) 0.005(6) -0.008(6) -0.011(5)
O8A 0.058(8) 0.054(9) 0.071(9) -0.010(7) -0.020(7) 0.020(7)
O9A 0.033(6) 0.058(8) 0.036(5) 0.022(6) -0.020(5) -0.025(5)
O10A 0.041(5) 0.065(9) 0.060(7) 0.007(5) -0.016(5) -0.007(6)
O11 0.0196(17) 0.030(3) 0.039(2) 0.0019(17) 0.0060(15) 0.0084(17)
P1 0.0182(5) 0.0097(7) 0.0131(5) 0.0032(5) -0.0029(4) -0.0026(4)

loop_
_atom_type_symbol
_atom_type_description
_atom_type_scat_dispersion_real
_atom_type_scat_dispersion_imag
_atom_type_scat_source
C C 0.0181 0.0091 'International Tables Vol C Tables 4.2.6.8 and 6.1.1.4'
H H 0.0000 0.0000 'International Tables Vol C Tables 4.2.6.8 and 6.1.1.4'
O O 0.0492 0.0322 'International Tables Vol C Tables 4.2.6.8 and 6.1.1.4'
P P 0.2955 0.4335 'International Tables Vol C Tables 4.2.6.8 and 6.1.1.4'
Cl Cl 0.3639 0.7018 'International Tables Vol C Tables 4.2.6.8 and 6.1.1.4'
Pd Pd 0.1215 3.9337 'International Tables Vol C Tables 4.2.6.8 and 6.1.1.4'

loop_
_geom_angle_atom_site_label_1
_geom_angle_atom_site_label_2
_geom_angle_atom_site_label_3
_geom_angle
C1 Pd1 O1 95.30(19)
C1 Pd1 P1 79.32(15)
O1 Pd1 P1 173.80(12)
C1 Pd1 O2 173.14(19)
O1 Pd1 O2 89.05(15)
P1 Pd1 O2 96.60(11)
C10 C1 C2 120.2(5)
C10 C1 Pd1 121.9(4)
C2 C1 Pd1 117.7(4)
C3 C2 C1 120.3(5)
C2 C3 C4 121.3(5)
C3 C4 C9 119.3(5)
C3 C4 C5 121.0(6)
C9 C4 C5 119.8(6)
C6 C5 C4 119.6(7)
C5 C6 C7 121.1(6)
C8 C7 C6 120.2(7)
C7 C8 C9 121.3(7)
C8 C9 C4 118.0(5)
C8 C9 C10 123.6(6)
C4 C9 C10 118.3(6)
C1 C10 C9 120.5(5)
C1 C10 C11 118.3(5)
C9 C10 C11 121.2(5)
C10 C11 C12 116.4(4)
C10 C11 P1 99.9(4)
C12 C11 P1 112.4(3)
C13 C12 C15A 109.8(9)
C13 C12 C15 107.4(11)
C13 C12 C11 110.3(4)
C15A C12 C11 105.6(11)
C15 C12 C11 116.0(13)
O5 C13 O6 125.1(5)
O5 C13 C12 124.9(5)
O6 C13 C12 110.0(4)
O3 C15 O4 124.(2)
O3 C15 C12 125.(2)
O4 C15 C12 110.3(15)
C15 O4 C16 116.6(12)
O3A C15A O4A 124.4(17)
O3A C15A C12 124.3(18)
O4A C15A C12 111.3(12)
C15A O4A C16A 115.9(11)
C18 C17 C22 119.9(8)
C18 C17 P1 125.4(10)
C22 C17 P1 114.7(10)
C19 C18 C17 120.7(10)
C18 C19 C20 119.8(10)
C21 C20 C19 120.6(9)
C22 C21 C20 119.8(9)
C21 C22 C17 118.9(10)
C28 C23 C24 120.0(7)
C28 C23 P1 118.3(7)
C24 C23 P1 121.7(7)
C25 C24 C23 120.2(8)
C24 C25 C26 119.3(8)
C27 C26 C25 121.1(8)
C26 C27 C28 120.5(9)
C23 C28 C27 119.0(8)
C18A C17A C22A 120.0
C18A C17A P1 117.7(12)
C22A C17A P1 122.2(12)
C19A C18A C17A 120.0
C18A C19A C20A 120.0
C21A C20A C19A 120.0
C22A C21A C20A 120.0
C21A C22A C17A 120.0
C24A C23A C28A 120.9(12)
C24A C23A P1 119.6(12)
C28A C23A P1 119.5(10)
C23A C24A C25A 118.9(14)
C26A C25A C24A 120.7(15)
C27A C26A C25A 120.8(14)
C26A C27A C28A 119.6(13)
C27A C28A C23A 119.1(12)
C13 O6 C14 115.5(5)
O9 Cl1 O7 111.5(8)
O9 Cl1 O8 110.4(7)
O7 Cl1 O8 108.8(7)
O9 Cl1 O10 107.9(7)
O7 Cl1 O10 109.9(7)
O8 Cl1 O10 108.2(6)
O8A Cl1A O9A 113.4(15)
O8A Cl1A O7A 116.2(16)
O9A Cl1A O7A 105.3(13)
O8A Cl1A O10A 106.9(15)
O9A Cl1A O10A 109.0(12)
O7A Cl1A O10A 105.7(15)
C17 P1 C23 106.8(6)
C17A P1 C23A 105.9(9)
C17A P1 C11 112.6(5)
C17 P1 C11 111.8(4)
C23 P1 C11 97.4(4)
C23A P1 C11 111.9(6)
C17A P1 Pd1 114.7(6)
C17 P1 Pd1 112.8(4)
C23 P1 Pd1 123.3(3)
C23A P1 Pd1 108.3(5)
C11 P1 Pd1 103.51(16)

loop_
_geom_bond_atom_site_label_1
_geom_bond_atom_site_label_2
_geom_bond_distance
Pd1 C1 1.997(6)
Pd1 O1 2.172(4)
Pd1 P1 2.1786(12)
Pd1 O2 2.205(4)
C1 C10 1.385(8)
C1 C2 1.418(7)
C2 C3 1.362(9)
C3 C4 1.422(9)
C4 C9 1.424(9)
C4 C5 1.429(9)
C5 C6 1.382(10)
C6 C7 1.396(11)
C7 C8 1.379(9)
C8 C9 1.424(9)
C9 C10 1.438(8)
C10 C11 1.504(8)
C11 C12 1.543(7)
C11 P1 1.857(6)
C12 C13 1.523(7)
C12 C15A 1.528(14)
C12 C15 1.532(17)
C13 O5 1.205(7)
C13 O6 1.336(7)
C14 O6 1.451(7)
C15 O3 1.205(17)
C15 O4 1.340(16)
C16 O4 1.456(15)
C15A O3A 1.205(14)
C15A O4A 1.337(13)
C16A O4A 1.454(14)
C17 C18 1.396(12)
C17 C22 1.421(12)
C17 P1 1.809(9)
C18 C19 1.371(13)
C19 C20 1.401(14)
C20 C21 1.399(14)
C21 C22 1.398(12)
C23 C28 1.396(13)
C23 C24 1.397(13)
C23 P1 1.809(8)
C24 C25 1.385(11)
C25 C26 1.390(14)
C26 C27 1.365(14)
C27 C28 1.397(12)
C17A C18A 1.39
C17A C22A 1.39
C17A P1 1.788(11)
C18A C19A 1.39
C19A C20A 1.39
C20A C21A 1.39
C21A C22A 1.39
C23A C24A 1.371(18)
C23A C28A 1.408(19)
C23A P1 1.836(12)
C24A C25A 1.391(19)
C25A C26A 1.39(2)
C26A C27A 1.366(18)
C27A C28A 1.401(16)
Cl1 O9 1.410(10)
Cl1 O7 1.425(10)
Cl1 O8 1.436(8)
Cl1 O10 1.469(9)
Cl1A O8A 1.410(17)
Cl1A O9A 1.426(15)
Cl1A O7A 1.438(17)
Cl1A O10A 1.455(16)
